data_4077760
loop_
_publ_author_name
'Sterenberg, Brian T.'
'Jennings, Michael C.'
'Puddephatt, Richard J.'

_publ_section_title
;
 Complexes with Platinum&#x2212;Ruthenium Bonds:&#x00A0; The Stepwise
 Formation of Complexes Containing PtRu and PtRu2Units
;
_journal_issue 11
_journal_name_full Organometallics
_journal_page_first 2162
_journal_paper_doi 10.1021/om990032z
_journal_volume 18
_journal_year 1999
_chemical_formula_sum 'C55.5 H52 Cl4 O2 P4 Pt Ru'
_chemical_formula_weight 1312.81
_chemical_name_systematic
; 
 ? 
;
_space_group_IT_number 9
_symmetry_cell_setting monoclinic
_symmetry_space_group_name_Hall 'C -2yc'
_symmetry_space_group_name_H-M 'C 1 c 1'
_atom_sites_solution_hydrogens geom
_atom_sites_solution_primary direct
_atom_sites_solution_secondary difmap
_audit_creation_method SHELXL-97
_cell_angle_alpha 90.00
_cell_angle_beta 106.37(3)
_cell_angle_gamma 90.00
_cell_formula_units_Z 4
_cell_length_a 19.788(4)
_cell_length_b 16.897(3)
_cell_length_c 17.302(4)
_cell_measurement_temperature 292(2)
_cell_volume 5551(2)
_computing_cell_refinement 'Nonius DENZO'
_computing_data_collection 'Nonius COLLECT'
_computing_data_reduction 'Npnius DENZO'
_computing_molecular_graphics 'Bruker SHELXTL 5.1'
_computing_publication_material 'Bruker SHELXTL 5.1'
_computing_structure_refinement 'SHELXL-97 (Sheldrick, 1997)'
_computing_structure_solution 'SHELXS-97 (Sheldrick, 1990)'
_diffrn_ambient_temperature 292(2)
_diffrn_measured_fraction_theta_full 0.987
_diffrn_measured_fraction_theta_max 0.987
_diffrn_measurement_device_type 'Nonius Kappa CCD'
_diffrn_measurement_method 'phi/omega scans'
_diffrn_radiation_monochromator graphite
_diffrn_radiation_source 'fine-focus sealed tube'
_diffrn_radiation_type MoK\a
_diffrn_radiation_wavelength 0.71073
_diffrn_reflns_av_R_equivalents 0.0940
_diffrn_reflns_av_sigmaI/netI 0.0359
_diffrn_reflns_limit_h_max 24
_diffrn_reflns_limit_h_min 0
_diffrn_reflns_limit_k_max 21
_diffrn_reflns_limit_k_min 0
_diffrn_reflns_limit_l_max 20
_diffrn_reflns_limit_l_min -21
_diffrn_reflns_number 39629
_diffrn_reflns_theta_full 26.40
_diffrn_reflns_theta_max 26.40
_diffrn_reflns_theta_min 1.61
_exptl_absorpt_coefficient_mu 3.137
_exptl_absorpt_correction_T_max 0.4632
_exptl_absorpt_correction_T_min 0.2313
_exptl_crystal_colour orange
_exptl_crystal_density_diffrn 1.571
_exptl_crystal_density_method 'not measured'
_exptl_crystal_description shoebox
_exptl_crystal_F_000 2604
_exptl_crystal_size_max 0.66
_exptl_crystal_size_mid 0.48
_exptl_crystal_size_min 0.29
_refine_diff_density_max 1.299
_refine_diff_density_min -1.116
_refine_diff_density_rms 0.185
_refine_ls_abs_structure_details 'Flack H D (1983), Acta Cryst. A39, 876-881'
_refine_ls_abs_structure_Flack 0.334(17)
_refine_ls_extinction_coef 0.00130(14)
_refine_ls_extinction_expression Fc^*^=kFc[1+0.001xFc^2^\l^3^/sin(2\q)]^-1/4^
_refine_ls_extinction_method SHELXL
_refine_ls_goodness_of_fit_ref 1.047
_refine_ls_hydrogen_treatment riding
_refine_ls_matrix_type full
_refine_ls_number_parameters 608
_refine_ls_number_reflns 5627
_refine_ls_number_restraints 9
_refine_ls_restrained_S_all 1.078
_refine_ls_R_factor_all 0.0526
_refine_ls_R_factor_gt 0.0497
_refine_ls_shift/su_max 1.756
_refine_ls_shift/su_mean 0.023
_refine_ls_structure_factor_coef Fsqd
_refine_ls_weighting_details 'calc w=1/[\s^2^(Fo^2^)+(0.1107P)^2^+15.2213P] where P=(Fo^2^+2Fc^2^)/3''
_refine_ls_weighting_scheme calc
_refine_ls_wR_factor_gt 0.1384
_refine_ls_wR_factor_ref 0.1426
_reflns_number_gt 5368
_reflns_number_total 5627
_reflns_threshold_expression >2sigma(I)
_cod_data_source_file om990032z.cif
_cod_data_source_block 98022
_cod_original_cell_volume 5550.8(19)
_cod_original_sg_symbol_H-M Cc
_cod_original_formula_sum 'C55.50 H52 Cl4 O2 P4 Pt Ru'
_cod_database_code 4077760

loop_
_symmetry_equiv_pos_as_xyz
'x, y, z'
'x, -y, z+1/2'
'x+1/2, y+1/2, z'
'x+1/2, -y+1/2, z+1/2'

loop_
_atom_site_label
_atom_site_type_symbol
_atom_site_fract_x
_atom_site_fract_y
_atom_site_fract_z
_atom_site_U_iso_or_equiv
_atom_site_adp_type
_atom_site_occupancy
_atom_site_symmetry_multiplicity
_atom_site_calc_flag
_atom_site_refinement_flags
Pt Pt -0.00589(4) 0.18108(3) -0.05907(4) 0.03877(16) Uani 1 1 d .
Ru Ru 0.00428(6) 0.30170(7) 0.05657(6) 0.0321(2) Uani 1 1 d .
P1 P 0.00563(19) 0.2746(2) -0.15267(19) 0.0363(7) Uani 1 1 d .
P2 P 0.00573(16) 0.40420(19) -0.03550(18) 0.0354(6) Uani 1 1 d .
P3 P 0.01990(15) 0.21101(19) 0.16394(17) 0.0317(6) Uani 1 1 d .
P4 P 0.01506(19) 0.0851(2) 0.0386(2) 0.0378(7) Uani 1 1 d .
C1 C -0.0278(9) 0.3730(9) 0.1164(10) 0.054(3) Uani 1 1 d .
O1 O -0.0519(10) 0.4188(9) 0.1512(9) 0.092(5) Uani 1 1 d .
C2 C -0.0782(6) 0.2486(7) -0.0077(8) 0.044(3) Uani 1 1 d .
O2 O -0.1370(5) 0.2330(7) -0.0314(7) 0.058(3) Uani 1 1 d .
Cl1 Cl -0.0100(3) 0.0793(3) -0.1575(3) 0.0728(16) Uani 1 1 d .
Cl2 Cl 0.13525(16) 0.3021(2) 0.0851(2) 0.0490(7) Uani 1 1 d .
C3 C 0.0483(6) 0.3668(8) -0.1100(8) 0.042(3) Uani 1 1 d .
H3A H 0.0441 0.4056 -0.1524 0.051 Uiso 1 1 calc R
H3B H 0.0979 0.3575 -0.0844 0.051 Uiso 1 1 calc R
C4 C 0.0594(6) 0.1211(7) 0.1390(7) 0.038(2) Uani 1 1 d .
H4A H 0.0579 0.0805 0.1781 0.046 Uiso 1 1 calc R
H4B H 0.1085 0.1312 0.1427 0.046 Uiso 1 1 calc R
C21 C -0.0721(7) 0.2997(9) -0.2298(8) 0.046(3) Uani 1 1 d .
C22 C -0.1317(7) 0.2512(11) -0.2397(10) 0.056(3) Uani 1 1 d .
H22A H -0.1312 0.2096 -0.2043 0.067 Uiso 1 1 calc R
C23 C -0.1925(8) 0.2665(11) -0.3042(11) 0.068(4) Uani 1 1 d .
H23A H -0.2309 0.2326 -0.3134 0.082 Uiso 1 1 calc R
C24 C -0.1951(11) 0.3293(13) -0.3520(14) 0.083(6) Uani 1 1 d .
H24A H -0.2360 0.3406 -0.3927 0.099 Uiso 1 1 calc R
C25 C -0.1389(13) 0.3751(16) -0.3407(15) 0.099(7) Uani 1 1 d .
H25A H -0.1415 0.4173 -0.3759 0.119 Uiso 1 1 calc R
C26 C -0.0781(9) 0.3653(11) -0.2817(11) 0.068(4) Uani 1 1 d .
H26A H -0.0411 0.4009 -0.2754 0.081 Uiso 1 1 calc R
C31 C 0.0667(8) 0.2419(8) -0.2077(8) 0.046(3) Uani 1 1 d .
C32 C 0.1366(10) 0.2320(13) -0.1735(13) 0.082(6) Uani 1 1 d .
H32A H 0.1554 0.2395 -0.1183 0.098 Uiso 1 1 calc R
C33 C 0.1800(13) 0.211(2) -0.2197(19) 0.117(11) Uani 1 1 d .
H33A H 0.2281 0.2203 -0.1991 0.140 Uiso 1 1 calc R
C34 C 0.1591(17) 0.1803(13) -0.286(2) 0.104(11) Uani 1 1 d .
H34A H 0.1898 0.1545 -0.3097 0.125 Uiso 1 1 calc R
C35 C 0.0899(19) 0.1854(13) -0.3244(16) 0.097(9) Uani 1 1 d .
H35A H 0.0743 0.1680 -0.3774 0.116 Uiso 1 1 calc R
C36 C 0.0397(10) 0.2160(10) -0.2880(9) 0.059(4) Uani 1 1 d .
H36A H -0.0080 0.2188 -0.3153 0.071 Uiso 1 1 calc R
C41 C -0.0759(7) 0.4509(8) -0.0944(8) 0.045(3) Uani 1 1 d .
C42 C -0.0708(9) 0.5076(11) -0.1478(10) 0.062(4) Uani 1 1 d .
H42A H -0.0271 0.5251 -0.1509 0.074 Uiso 1 1 calc R
C43 C -0.1345(13) 0.5399(16) -0.1995(16) 0.103(9) Uani 1 1 d .
H43A H -0.1321 0.5751 -0.2400 0.123 Uiso 1 1 calc R
C44 C -0.1952(11) 0.5211(15) -0.1910(15) 0.094(7) Uani 1 1 d .
H44A H -0.2353 0.5480 -0.2203 0.112 Uiso 1 1 calc R
C45 C -0.2012(11) 0.4599(14) -0.1374(16) 0.092(7) Uani 1 1 d .
H45A H -0.2452 0.4436 -0.1343 0.111 Uiso 1 1 calc R
C46 C -0.1399(8) 0.4243(10) -0.0891(11) 0.059(4) Uani 1 1 d .
H46A H -0.1425 0.3834 -0.0541 0.071 Uiso 1 1 calc R
C51 C 0.0572(8) 0.4892(8) 0.0083(9) 0.047(3) Uani 1 1 d .
C52 C 0.0238(8) 0.5456(9) 0.0424(10) 0.053(3) Uani 1 1 d .
H52A H -0.0244 0.5430 0.0359 0.064 Uiso 1 1 calc R
C53 C 0.0659(11) 0.6089(10) 0.0884(11) 0.067(4) Uani 1 1 d .
H53A H 0.0449 0.6460 0.1139 0.080 Uiso 1 1 calc R
C54 C 0.1337(10) 0.6146(10) 0.0947(11) 0.066(4) Uani 1 1 d .
H54A H 0.1591 0.6573 0.1223 0.079 Uiso 1 1 calc R
C55 C 0.1678(9) 0.5586(9) 0.0613(10) 0.056(3) Uani 1 1 d .
H55A H 0.2159 0.5634 0.0678 0.068 Uiso 1 1 calc R
C56 C 0.1311(7) 0.4953(8) 0.0180(9) 0.051(3) Uani 1 1 d .
H56A H 0.1542 0.4576 -0.0044 0.061 Uiso 1 1 calc R
C61 C -0.0573(7) 0.1825(7) 0.1947(8) 0.040(3) Uani 1 1 d .
C62 C -0.0536(7) 0.1232(9) 0.2512(9) 0.053(3) Uani 1 1 d .
H62A H -0.0107 0.0977 0.2725 0.063 Uiso 1 1 calc R
C63 C -0.1107(9) 0.0997(10) 0.2775(10) 0.062(4) Uani 1 1 d .
H63A H -0.1073 0.0588 0.3144 0.074 Uiso 1 1 calc R
C64 C -0.1736(9) 0.1407(12) 0.2455(13) 0.071(5) Uani 1 1 d .
H64A H -0.2127 0.1275 0.2624 0.086 Uiso 1 1 calc R
C65 C -0.1794(9) 0.1988(14) 0.1910(13) 0.069(5) Uani 1 1 d .
H65A H -0.2219 0.2254 0.1713 0.083 Uiso 1 1 calc R
C66 C -0.1200(7) 0.2199(10) 0.1629(10) 0.055(3) Uani 1 1 d .
H66A H -0.1243 0.2585 0.1236 0.066 Uiso 1 1 calc R
C71 C 0.0823(6) 0.2433(7) 0.2596(7) 0.038(2) Uani 1 1 d .
C72 C 0.0585(8) 0.2913(10) 0.3099(9) 0.054(3) Uani 1 1 d .
H72A H 0.0110 0.3045 0.2972 0.065 Uiso 1 1 calc R
C73 C 0.1042(11) 0.3200(9) 0.3786(10) 0.061(4) Uani 1 1 d .
H73A H 0.0877 0.3547 0.4108 0.073 Uiso 1 1 calc R
C74 C 0.1732(9) 0.2992(11) 0.4010(9) 0.061(4) Uani 1 1 d .
H74A H 0.2030 0.3171 0.4495 0.073 Uiso 1 1 calc R
C75 C 0.1984(7) 0.2513(10) 0.3513(8) 0.057(4) Uani 1 1 d .
H75A H 0.2461 0.2386 0.3646 0.068 Uiso 1 1 calc R
C76 C 0.1518(6) 0.2215(9) 0.2797(8) 0.045(3) Uani 1 1 d .
H76A H 0.1680 0.1876 0.2466 0.054 Uiso 1 1 calc R
C81 C -0.0602(7) 0.0246(7) 0.0461(8) 0.042(3) Uani 1 1 d .
C82 C -0.0552(8) -0.0220(10) 0.1139(10) 0.058(4) Uani 1 1 d .
H82A H -0.0133 -0.0241 0.1552 0.069 Uiso 1 1 calc R
C83 C -0.1122(9) -0.0644(10) 0.1191(11) 0.062(4) Uani 1 1 d .
H83A H -0.1096 -0.0944 0.1649 0.075 Uiso 1 1 calc R
C84 C -0.1746(10) -0.0633(12) 0.0565(12) 0.072(5) Uani 1 1 d .
H84A H -0.2122 -0.0958 0.0578 0.086 Uiso 1 1 calc R
C85 C -0.1792(10) -0.0130(13) -0.0072(12) 0.077(5) Uani 1 1 d .
H85A H -0.2223 -0.0072 -0.0459 0.093 Uiso 1 1 calc R
C86 C -0.1222(8) 0.0289(9) -0.0155(10) 0.055(3) Uani 1 1 d .
H86A H -0.1253 0.0592 -0.0612 0.066 Uiso 1 1 calc R
C91 C 0.0801(8) 0.0133(8) 0.0242(9) 0.052(3) Uani 1 1 d .
C92 C 0.1478(13) 0.0328(18) 0.043(2) 0.131(13) Uani 1 1 d .
H92A H 0.1619 0.0837 0.0609 0.157 Uiso 1 1 calc R
C93 C 0.1979(14) -0.022(2) 0.036(2) 0.146(15) Uani 1 1 d .
H93A H 0.2455 -0.0117 0.0579 0.175 Uiso 1 1 calc R
C94 C 0.1777(11) -0.0913(15) -0.0037(15) 0.094(7) Uani 1 1 d .
H94A H 0.2112 -0.1242 -0.0153 0.112 Uiso 1 1 calc R
C95 C 0.1095(11) -0.1126(9) -0.0262(10) 0.067(5) Uani 1 1 d .
H95A H 0.0962 -0.1612 -0.0511 0.080 Uiso 1 1 calc R
C96 C 0.0579(9) -0.0606(9) -0.0119(9) 0.057(3) Uani 1 1 d .
H96A H 0.0106 -0.0749 -0.0260 0.068 Uiso 1 1 calc R
C10 C 0.1726(10) 0.5602(10) -0.2623(10) 0.063(4) Uani 1 1 d .
H10A H 0.1531 0.5517 -0.3197 0.076 Uiso 1 1 calc R
H10B H 0.1540 0.6095 -0.2482 0.076 Uiso 1 1 calc R
Cl3 Cl 0.1484(4) 0.4790(5) -0.2069(4) 0.111(2) Uani 1 1 d .
Cl4 Cl 0.2638(3) 0.5654(4) -0.2382(4) 0.0948(17) Uani 1 1 d .
C5 C 0.03(2) 0.188(5) -0.49(9) 1.1(15) Uiso 0.50 1 d PD
H5A H 0.0698 0.2068 -0.5073 1.696 Uiso 0.50 1 calc PR
H5B H 0.0196 0.1343 -0.5114 1.696 Uiso 0.50 1 calc PR
H5C H 0.0350 0.1922 -0.4377 1.696 Uiso 0.50 1 calc PR
C6 C -0.0480(13) 0.2500(18) -0.5482(19) 0.054(6) Uiso 0.50 1 d PD
H6A H -0.0461 0.3007 -0.5215 0.065 Uiso 0.50 1 calc PR
H6B H -0.0468 0.2594 -0.6032 0.065 Uiso 0.50 1 calc PR
C7 C -0.115(2) 0.2070(18) -0.548(6) 0.16(3) Uiso 0.50 1 d PD
H7A H -0.1033 0.1680 -0.5053 0.189 Uiso 0.50 1 calc PR
H7B H -0.1312 0.1785 -0.5987 0.189 Uiso 0.50 1 calc PR
C8 C -0.1750(18) 0.258(2) -0.538(4) 0.103(15) Uiso 0.50 1 d PD
H8A H -0.1822 0.2460 -0.4856 0.124 Uiso 0.50 1 calc PR
H8B H -0.2178 0.2435 -0.5788 0.124 Uiso 0.50 1 calc PR
C9 C -0.1615(15) 0.3462(17) -0.5430(18) 0.051(6) Uiso 0.50 1 d PD
H9A H -0.2056 0.3739 -0.5587 0.077 Uiso 0.50 1 calc PR
H9B H -0.1363 0.3553 -0.5822 0.077 Uiso 0.50 1 calc PR
H9C H -0.1340 0.3652 -0.4914 0.077 Uiso 0.50 1 calc PR

loop_
_atom_site_aniso_label
_atom_site_aniso_U_11
_atom_site_aniso_U_22
_atom_site_aniso_U_33
_atom_site_aniso_U_23
_atom_site_aniso_U_13
_atom_site_aniso_U_12
Pt 0.0490(3) 0.0350(2) 0.0313(2) -0.0014(2) 0.00966(16) -0.0066(2)
Ru 0.0300(4) 0.0355(5) 0.0294(4) 0.0005(4) 0.0061(3) 0.0002(4)
P1 0.0408(16) 0.0366(17) 0.0303(14) -0.0048(12) 0.0078(12) -0.0109(13)
P2 0.0353(14) 0.0326(15) 0.0383(15) -0.0025(11) 0.0105(12) 0.0000(11)
P3 0.0321(13) 0.0307(14) 0.0301(13) -0.0018(11) 0.0054(10) -0.0030(11)
P4 0.0456(16) 0.0294(17) 0.0373(17) -0.0039(13) 0.0098(13) -0.0042(12)
C1 0.077(9) 0.035(7) 0.062(8) 0.006(6) 0.039(8) 0.010(6)
O1 0.146(13) 0.071(9) 0.082(9) -0.004(7) 0.068(10) 0.023(9)
C2 0.039(6) 0.029(6) 0.059(7) 0.015(5) 0.005(5) 0.007(4)
O2 0.034(5) 0.064(7) 0.066(6) 0.000(5) -0.003(4) -0.005(4)
Cl1 0.142(5) 0.0366(19) 0.0403(19) -0.0076(15) 0.028(2) -0.014(2)
Cl2 0.0332(14) 0.059(2) 0.0505(17) 0.0070(15) 0.0041(12) 0.0000(12)
C3 0.043(6) 0.038(6) 0.044(6) -0.003(5) 0.009(5) -0.014(5)
C4 0.043(6) 0.032(6) 0.036(5) -0.009(4) 0.006(5) 0.004(4)
C21 0.040(6) 0.058(8) 0.038(6) 0.003(6) 0.009(5) -0.001(5)
C22 0.033(6) 0.071(10) 0.060(8) -0.003(7) 0.005(6) -0.014(6)
C23 0.047(8) 0.071(11) 0.072(10) -0.002(8) -0.008(7) 0.005(7)
C24 0.061(10) 0.099(16) 0.075(13) 0.015(11) -0.003(9) -0.003(10)
C25 0.093(15) 0.088(16) 0.091(15) 0.034(13) -0.014(11) 0.009(12)
C26 0.055(8) 0.064(10) 0.074(10) 0.012(8) 0.004(7) -0.008(7)
C31 0.067(8) 0.035(6) 0.043(6) -0.004(5) 0.025(6) -0.009(6)
C32 0.072(11) 0.089(15) 0.080(12) -0.040(11) 0.014(9) -0.005(10)
C33 0.065(12) 0.16(3) 0.12(2) -0.05(2) 0.008(13) 0.042(15)
C34 0.104(19) 0.078(16) 0.17(3) -0.019(14) 0.10(2) 0.010(11)
C35 0.16(3) 0.082(16) 0.071(14) -0.006(9) 0.077(18) 0.008(13)
C36 0.083(10) 0.054(10) 0.044(7) 0.004(7) 0.025(7) 0.005(8)
C41 0.046(6) 0.036(6) 0.049(7) 0.005(5) 0.006(5) 0.018(5)
C42 0.056(8) 0.074(11) 0.061(9) 0.021(8) 0.026(7) 0.018(8)
C43 0.099(15) 0.105(18) 0.111(18) 0.064(15) 0.040(14) 0.050(14)
C44 0.073(12) 0.096(16) 0.106(16) 0.040(14) 0.015(11) 0.042(12)
C45 0.063(11) 0.091(15) 0.124(18) 0.035(13) 0.028(11) 0.035(10)
C46 0.055(8) 0.050(9) 0.077(10) 0.012(8) 0.028(7) 0.011(6)
C51 0.058(7) 0.030(6) 0.056(8) -0.006(6) 0.021(6) -0.010(5)
C52 0.060(8) 0.045(8) 0.060(8) -0.014(7) 0.025(7) -0.012(6)
C53 0.095(12) 0.043(8) 0.067(10) -0.018(7) 0.031(9) -0.011(8)
C54 0.086(11) 0.040(8) 0.068(10) -0.003(7) 0.019(8) -0.014(7)
C55 0.069(9) 0.035(7) 0.065(9) -0.008(6) 0.018(7) -0.003(6)
C56 0.050(7) 0.037(7) 0.059(8) 0.002(6) 0.005(6) -0.007(5)
C61 0.049(7) 0.036(7) 0.033(6) 0.005(4) 0.010(5) -0.009(4)
C62 0.050(7) 0.054(8) 0.057(8) 0.017(7) 0.020(6) 0.005(6)
C63 0.083(10) 0.052(9) 0.062(9) 0.017(7) 0.040(8) 0.004(7)
C64 0.070(10) 0.069(11) 0.093(13) -0.004(9) 0.052(10) -0.005(8)
C65 0.047(8) 0.089(12) 0.074(12) 0.014(10) 0.021(8) -0.004(8)
C66 0.037(6) 0.067(10) 0.059(8) 0.009(7) 0.012(6) 0.002(6)
C71 0.041(6) 0.040(6) 0.031(5) -0.004(4) 0.010(4) -0.008(5)
C72 0.060(8) 0.053(8) 0.051(8) -0.007(6) 0.017(7) -0.005(6)
C73 0.092(13) 0.046(9) 0.043(8) -0.009(5) 0.018(8) -0.006(7)
C74 0.067(10) 0.070(10) 0.039(7) 0.006(7) 0.005(6) -0.025(8)
C75 0.044(7) 0.075(10) 0.039(7) -0.012(6) -0.007(5) -0.004(6)
C76 0.032(5) 0.059(8) 0.038(6) -0.005(6) -0.001(5) -0.005(5)
C81 0.061(7) 0.026(6) 0.046(6) -0.001(5) 0.026(6) -0.005(5)
C82 0.058(8) 0.059(9) 0.053(8) 0.010(7) 0.010(6) -0.003(7)
C83 0.074(10) 0.050(9) 0.078(10) 0.009(7) 0.046(9) -0.014(7)
C84 0.075(10) 0.065(11) 0.076(11) 0.005(8) 0.024(9) -0.022(8)
C85 0.070(11) 0.089(14) 0.074(11) 0.003(10) 0.022(9) -0.021(10)
C86 0.053(7) 0.042(7) 0.060(8) 0.003(6) 0.000(6) -0.002(6)
C91 0.075(9) 0.031(6) 0.063(8) 0.007(6) 0.039(7) 0.012(6)
C92 0.080(14) 0.12(2) 0.21(3) -0.11(2) 0.072(18) -0.043(14)
C93 0.082(15) 0.13(3) 0.23(4) -0.10(3) 0.05(2) 0.003(15)
C94 0.067(11) 0.102(17) 0.113(17) -0.044(14) 0.026(11) 0.023(11)
C95 0.113(14) 0.035(7) 0.064(9) -0.011(6) 0.043(10) 0.011(8)
C96 0.073(9) 0.039(7) 0.061(9) -0.013(6) 0.023(7) -0.009(6)
C10 0.094(12) 0.051(9) 0.051(8) 0.001(6) 0.031(8) 0.004(8)
Cl3 0.112(4) 0.130(6) 0.094(4) 0.028(4) 0.035(3) -0.041(4)
Cl4 0.078(3) 0.082(3) 0.133(5) 0.021(3) 0.044(3) 0.005(2)

loop_
_atom_type_symbol
_atom_type_description
_atom_type_scat_dispersion_real
_atom_type_scat_dispersion_imag
_atom_type_scat_source
C C 0.0033 0.0016 'International Tables Vol C Tables 4.2.6.8 and 6.1.1.4'
H H 0.0000 0.0000 'International Tables Vol C Tables 4.2.6.8 and 6.1.1.4'
O O 0.0106 0.0060 'International Tables Vol C Tables 4.2.6.8 and 6.1.1.4'
P P 0.1023 0.0942 'International Tables Vol C Tables 4.2.6.8 and 6.1.1.4'
Cl Cl 0.1484 0.1585 'International Tables Vol C Tables 4.2.6.8 and 6.1.1.4'
Ru Ru -1.2594 0.8363 'International Tables Vol C Tables 4.2.6.8 and 6.1.1.4'
Pt Pt -1.7033 8.3905 'International Tables Vol C Tables 4.2.6.8 and 6.1.1.4'

loop_
_geom_angle_atom_site_label_1
_geom_angle_atom_site_label_2
_geom_angle_atom_site_label_3
_geom_angle
_geom_angle_publ_flag
C2 Pt P4 94.1(3) yes
C2 Pt P1 97.6(3) yes
P4 Pt P1 164.38(14) yes
C2 Pt Cl1 139.4(4) yes
P4 Pt Cl1 88.80(11) yes
P1 Pt Cl1 89.02(15) yes
C2 Pt Ru 42.7(3) ?
P4 Pt Ru 91.50(10) yes
P1 Pt Ru 90.11(8) yes
Cl1 Pt Ru 177.83(17) yes
C1 Ru C2 105.3(7) yes
C1 Ru P2 88.3(5) yes
C2 Ru P2 97.0(4) yes
C1 Ru P3 88.3(5) yes
C2 Ru P3 93.1(4) yes
P2 Ru P3 169.87(11) yes
C1 Ru Cl2 113.3(6) yes
C2 Ru Cl2 141.4(4) yes
P2 Ru Cl2 85.54(12) yes
P3 Ru Cl2 87.00(11) yes
C1 Ru Pt 156.4(6) yes
C2 Ru Pt 51.1(4) ?
P2 Ru Pt 93.64(8) yes
P3 Ru Pt 93.24(8) yes
Cl2 Ru Pt 90.26(10) yes
C21 P1 C31 103.9(7) ?
C21 P1 C3 107.6(7) ?
C31 P1 C3 99.8(6) ?
C21 P1 Pt 116.9(5) ?
C31 P1 Pt 111.6(5) ?
C3 P1 Pt 115.1(4) ?
C51 P2 C41 101.3(7) ?
C51 P2 C3 104.7(6) ?
C41 P2 C3 105.3(6) ?
C51 P2 Ru 114.5(5) ?
C41 P2 Ru 121.1(5) ?
C3 P2 Ru 108.4(4) ?
C4 P3 C61 107.5(6) ?
C4 P3 C71 103.6(6) ?
C61 P3 C71 102.7(6) ?
C4 P3 Ru 109.0(4) ?
C61 P3 Ru 117.9(4) ?
C71 P3 Ru 114.8(4) ?
C4 P4 C91 100.5(7) ?
C4 P4 C81 107.5(6) ?
C91 P4 C81 104.8(6) ?
C4 P4 Pt 113.9(4) ?
C91 P4 Pt 110.8(5) ?
C81 P4 Pt 117.6(5) ?
O1 C1 Ru 176.0(17) ?
O2 C2 Ru 157.4(13) ?
O2 C2 Pt 116.4(11) ?
Ru C2 Pt 86.2(5) ?
P1 C3 P2 109.0(6) ?
P3 C4 P4 112.5(6) ?
C22 C21 C26 117.6(13) ?
C22 C21 P1 118.0(11) ?
C26 C21 P1 124.4(11) ?
C21 C22 C23 119.0(16) ?
C24 C23 C22 120.7(17) ?
C25 C24 C23 119.2(19) ?
C24 C25 C26 125(2) ?
C25 C26 C21 118.3(17) ?
C32 C31 C36 116.7(14) ?
C32 C31 P1 123.8(12) ?
C36 C31 P1 119.1(12) ?
C31 C32 C33 120.5(19) ?
C34 C33 C32 124(2) ?
C33 C34 C35 118(2) ?
C34 C35 C36 123(2) ?
C31 C36 C35 116(2) ?
C42 C41 C46 121.6(13) ?
C42 C41 P2 117.5(11) ?
C46 C41 P2 120.6(11) ?
C41 C42 C43 118.3(17) ?
C44 C43 C42 121.3(19) ?
C43 C44 C45 120.4(17) ?
C46 C45 C44 119.1(19) ?
C41 C46 C45 118.8(16) ?
C52 C51 C56 119.8(13) ?
C52 C51 P2 116.6(11) ?
C56 C51 P2 123.1(11) ?
C51 C52 C53 118.2(14) ?
C54 C53 C52 120.9(16) ?
C53 C54 C55 121.4(16) ?
C54 C55 C56 120.7(16) ?
C55 C56 C51 118.8(14) ?
C66 C61 C62 118.7(13) ?
C66 C61 P3 120.2(10) ?
C62 C61 P3 121.1(11) ?
C61 C62 C63 123.5(14) ?
C62 C63 C64 116.4(14) ?
C65 C64 C63 122.2(15) ?
C64 C65 C66 120.1(17) ?
C61 C66 C65 119.2(15) ?
C72 C71 C76 120.0(12) ?
C72 C71 P3 118.8(10) ?
C76 C71 P3 121.2(9) ?
C73 C72 C71 120.1(15) ?
C74 C73 C72 121.6(16) ?
C73 C74 C75 119.3(14) ?
C74 C75 C76 119.7(14) ?
C71 C76 C75 119.2(13) ?
C86 C81 C82 121.1(13) ?
C86 C81 P4 118.5(10) ?
C82 C81 P4 120.4(11) ?
C83 C82 C81 119.3(15) ?
C82 C83 C84 120.7(15) ?
C85 C84 C83 118.4(16) ?
C84 C85 C86 122.2(18) ?
C85 C86 C81 117.9(16) ?
C92 C91 C96 119.7(16) ?
C92 C91 P4 120.1(14) ?
C96 C91 P4 120.1(12) ?
C91 C92 C93 120(2) ?
C94 C93 C92 120(2) ?
C95 C94 C93 120.5(18) ?
C94 C95 C96 119.7(15) ?
C91 C96 C95 118.4(15) ?
Cl4 C10 Cl3 108.8(10) ?
C7 C6 C5 109(9) ?
C6 C7 C8 116.5(18) ?
C7 C8 C9 112.8(16) ?

loop_
_geom_bond_atom_site_label_1
_geom_bond_atom_site_label_2
_geom_bond_distance
_geom_bond_publ_flag
Pt C2 2.203(14) yes
Pt P4 2.295(4) yes
Pt P1 2.319(3) yes
Pt Cl1 2.406(4) yes
Pt Ru 2.8231(13) yes
Ru C1 1.815(14) yes
Ru C2 1.919(13) yes
Ru P2 2.359(3) yes
Ru P3 2.360(3) yes
Ru Cl2 2.498(3) yes
P1 C21 1.780(14) ?
P1 C31 1.822(14) ?
P1 C3 1.826(13) ?
P2 C51 1.800(13) ?
P2 C41 1.828(12) ?
P2 C3 1.839(13) ?
P3 C4 1.815(12) ?
P3 C61 1.819(14) ?
P3 C71 1.847(12) ?
P4 C4 1.816(11) ?
P4 C91 1.836(13) ?
P4 C81 1.841(13) ?
C1 O1 1.164(19) yes
C2 O2 1.151(16) yes
C21 C22 1.408(19) ?
C21 C26 1.41(2) ?
C22 C23 1.42(2) ?
C23 C24 1.34(3) ?
C24 C25 1.32(3) ?
C25 C26 1.35(3) ?
C31 C32 1.35(2) ?
C31 C36 1.41(2) ?
C32 C33 1.38(3) ?
C33 C34 1.22(4) ?
C34 C35 1.34(5) ?
C35 C36 1.42(3) ?
C41 C42 1.35(2) ?
C41 C46 1.37(2) ?
C42 C43 1.43(3) ?
C43 C44 1.29(3) ?
C44 C45 1.42(3) ?
C45 C46 1.40(2) ?
C51 C52 1.38(2) ?
C51 C56 1.43(2) ?
C52 C53 1.45(2) ?
C53 C54 1.32(3) ?
C54 C55 1.38(2) ?
C55 C56 1.39(2) ?
C61 C66 1.36(2) ?
C61 C62 1.387(18) ?
C62 C63 1.39(2) ?
C63 C64 1.39(3) ?
C64 C65 1.34(3) ?
C65 C66 1.44(2) ?
C71 C72 1.367(19) ?
C71 C76 1.370(18) ?
C72 C73 1.36(2) ?
C73 C74 1.36(3) ?
C74 C75 1.37(2) ?
C75 C76 1.412(17) ?
C81 C86 1.38(2) ?
C81 C82 1.39(2) ?
C82 C83 1.36(2) ?
C83 C84 1.39(3) ?
C84 C85 1.37(3) ?
C85 C86 1.37(2) ?
C91 C92 1.33(3) ?
C91 C96 1.41(2) ?
C92 C93 1.39(3) ?
C93 C94 1.35(3) ?
C94 C95 1.34(3) ?
C95 C96 1.42(2) ?
C10 Cl4 1.734(19) ?
C10 Cl3 1.814(17) ?
C5 C6 1.9(8) ?
C6 C7 1.51(2) ?
C7 C8 1.519(19) ?
C8 C9 1.53(2) ?
